data_2241319
loop_
_publ_author_name
'Mague, Joel T.'
'Akkurt, Mehmet'
'Mohamed, Shaaban K.'
'Mohamed, Alaa F.'
'Albayati, Mustafa R.'

_publ_section_title
;
 Crystal structure of
 4-[(<i>E</i>)-(4-hydroxybenzylidene)amino]-1,5-dimethyl-2-phenyl-1<i>H</i>-pyrazol-3(2<i>H</i>)-one
;
_journal_coeditor_code HB7540
_journal_issue 12
_journal_name_full 'Acta Crystallographica Section E'
_journal_page_first o947
_journal_page_last o948
_journal_paper_doi 10.1107/S2056989015021325
_journal_volume 71
_journal_year 2015
_chemical_formula_iupac 'C18 H17 N3 O2'
_chemical_formula_moiety 'C18 H17 N3 O2'
_chemical_formula_sum 'C18 H17 N3 O2'
_chemical_formula_weight 307.35
_chemical_name_systematic
4-[(<i>E</i>)-(4-Hydroxybenzylidene)amino]-1,5-dimethyl-2-phenyl-1<i>H</i>-pyrazol-3(2<i>H</i>)-one
_space_group_crystal_system triclinic
_space_group_IT_number 2
_space_group_name_Hall '-P 1'
_space_group_name_H-M_alt 'P -1'
_symmetry_space_group_name_Hall '-P 1'
_symmetry_space_group_name_H-M 'P -1'
_atom_sites_solution_hydrogens mixed
_atom_sites_solution_primary direct
_atom_sites_solution_secondary difmap
_audit_creation_method SHELXL-2014/7
_cell_angle_alpha 91.1210(10)
_cell_angle_beta 90.1990(10)
_cell_angle_gamma 90.7480(10)
_cell_formula_units_Z 6
_cell_length_a 8.1214(7)
_cell_length_b 12.5405(10)
_cell_length_c 23.1875(19)
_cell_measurement_reflns_used 6224
_cell_measurement_temperature 150(2)
_cell_measurement_theta_max 28.1688
_cell_measurement_theta_min 2.3695
_cell_volume 2360.9(3)
_computing_cell_refinement
;
<i>SAINT</i> (Bruker, 2015)
;
_computing_data_collection
;
<i>APEX2</i> (Bruker, 2015)
;
_computing_data_reduction
;
<i>SAINT</i> (Bruker, 2015)
;
_computing_molecular_graphics
;
<i>DIAMOND</i> (Brandenburg & Putz, 2012)
;
_computing_publication_material
;
<i>SHELXTL</i> (Sheldrick, 2008)
;
_computing_structure_refinement
;
<i>SHELXL2014</i> (Sheldrick, 2015a)
;
_computing_structure_solution
;
<i>SHELXT</i> (Sheldrick, 2015b)
;
_diffrn_ambient_temperature 150(2)
_diffrn_detector_area_resol_mean 8.3333
_diffrn_measured_fraction_theta_full 0.990
_diffrn_measured_fraction_theta_max 0.951
_diffrn_measurement_device_type 'Bruker SMART APEX CCD'
_diffrn_measurement_method '\f and \w scans'
_diffrn_radiation_monochromator graphite
_diffrn_radiation_type MoK\a
_diffrn_radiation_wavelength 0.71073
_diffrn_reflns_av_R_equivalents 0.0346
_diffrn_reflns_limit_h_max 10
_diffrn_reflns_limit_h_min -10
_diffrn_reflns_limit_k_max 16
_diffrn_reflns_limit_k_min -16
_diffrn_reflns_limit_l_max 31
_diffrn_reflns_limit_l_min -30
_diffrn_reflns_number 22491
_diffrn_reflns_theta_full 27.250
_diffrn_reflns_theta_max 28.544
_diffrn_reflns_theta_min 1.624
_exptl_absorpt_coefficient_mu 0.087
_exptl_absorpt_correction_T_max 0.99
_exptl_absorpt_correction_T_min 0.86
_exptl_absorpt_correction_type multi-scan
_exptl_absorpt_process_details
;
(<i>SADABS</i>; Bruker, 2015)
;
_exptl_crystal_colour colourless
_exptl_crystal_density_diffrn 1.297
_exptl_crystal_density_method 'not measured'
_exptl_crystal_description column
_exptl_crystal_F_000 972
_exptl_crystal_size_max 0.30
_exptl_crystal_size_mid 0.18
_exptl_crystal_size_min 0.15
_refine_diff_density_max 0.247
_refine_diff_density_min -0.210
_refine_ls_extinction_method none
_refine_ls_goodness_of_fit_ref 0.971
_refine_ls_hydrogen_treatment constr
_refine_ls_matrix_type full
_refine_ls_number_parameters 628
_refine_ls_number_reflns 11415
_refine_ls_number_restraints 0
_refine_ls_restrained_S_all 0.971
_refine_ls_R_factor_all 0.0820
_refine_ls_R_factor_gt 0.0458
_refine_ls_shift/su_max 0.001
_refine_ls_shift/su_mean 0.000
_refine_ls_structure_factor_coef Fsqd
_refine_ls_weighting_details 'w=1/[\s^2^(Fo^2^)+(0.0468P)^2^] where P=(Fo^2^+2Fc^2^)/3'
_refine_ls_weighting_scheme calc
_refine_ls_wR_factor_gt 0.1043
_refine_ls_wR_factor_ref 0.1148
_reflns_number_gt 7110
_reflns_number_total 11415
_reflns_threshold_expression 'I > 2\s(I)'
_cod_data_source_file hb7540sup1.cif
_cod_data_source_block I
_cod_database_code 2241319
_shelx_space_group_comment
;
The symmetry employed for this shelxl refinement is uniquely defined
by the following loop, which should always be used as a source of
symmetry information in preference to the above space-group names.
They are only intended as comments.
;
_shelx_estimated_absorpt_t_min 0.974
_shelx_estimated_absorpt_t_max 0.987

loop_
_space_group_symop_operation_xyz
'x, y, z'
'-x, -y, -z'

loop_
_atom_site_type_symbol
_atom_site_label
_atom_site_fract_x
_atom_site_fract_y
_atom_site_fract_z
_atom_site_U_iso_or_equiv
_atom_site_adp_type
_atom_site_calc_flag
_atom_site_occupancy
O O1 0.43335(13) 0.99066(8) 0.36405(5) 0.0329(3) Uani d 1
H H1 0.4041 0.9909 0.3293 0.040 Uiso d 1
O O2 0.69023(15) 0.34940(9) 0.41279(5) 0.0414(3) Uani d 1
N N1 0.69265(15) 0.56857(10) 0.48144(5) 0.0282(3) Uani d 1
N N2 0.82894(15) 0.29591(10) 0.49432(5) 0.0264(3) Uani d 1
N N3 0.89959(15) 0.34786(10) 0.54289(5) 0.0261(3) Uani d 1
C C1 0.57962(19) 0.68917(12) 0.41316(7) 0.0300(4) Uani d 1
C C2 0.54167(18) 0.76897(12) 0.45379(7) 0.0282(4) Uani d 1
H H2 0.5501 0.7548 0.4938 0.034 Uiso calc 1
C C3 0.49214(18) 0.86797(12) 0.43633(7) 0.0287(4) Uani d 1
H H3 0.4660 0.9213 0.4644 0.034 Uiso calc 1
C C4 0.48012(18) 0.89043(12) 0.37808(7) 0.0268(3) Uani d 1
C C5 0.5166(2) 0.81240(13) 0.33727(7) 0.0338(4) Uani d 1
H H5 0.5087 0.8271 0.2973 0.041 Uiso calc 1
C C6 0.5647(2) 0.71295(13) 0.35493(7) 0.0386(4) Uani d 1
H H6 0.5881 0.6594 0.3267 0.046 Uiso calc 1
C C7 0.6392(2) 0.58501(13) 0.43047(7) 0.0338(4) Uani d 1
H H7 0.6381 0.5278 0.4030 0.041 Uiso calc 1
C C8 0.75333(18) 0.46864(12) 0.49509(6) 0.0259(3) Uani d 1
C C9 0.74727(19) 0.37078(12) 0.46124(7) 0.0290(4) Uani d 1
C C10 0.84009(18) 0.44934(12) 0.54448(6) 0.0260(3) Uani d 1
C C11 0.9202(2) 0.28398(13) 0.59429(6) 0.0331(4) Uani d 1
H H11A 0.9757 0.3270 0.6245 0.050 Uiso calc 1
H H11B 0.9867 0.2214 0.5848 0.050 Uiso calc 1
H H11C 0.8119 0.2606 0.6081 0.050 Uiso calc 1
C C12 0.8719(2) 0.52260(13) 0.59430(7) 0.0379(4) Uani d 1
H H12A 0.8126 0.4967 0.6281 0.057 Uiso calc 1
H H12B 0.8340 0.5942 0.5851 0.057 Uiso calc 1
H H12C 0.9903 0.5253 0.6027 0.057 Uiso calc 1
C C13 0.90702(19) 0.20424(11) 0.47004(6) 0.0253(3) Uani d 1
C C14 0.80958(19) 0.12678(12) 0.44266(6) 0.0284(4) Uani d 1
H H14 0.6932 0.1332 0.4419 0.034 Uiso calc 1
C C15 0.8844(2) 0.03966(12) 0.41634(7) 0.0318(4) Uani d 1
H H15 0.8190 -0.0136 0.3972 0.038 Uiso calc 1
C C16 1.0533(2) 0.03015(12) 0.41783(7) 0.0319(4) Uani d 1
H H16 1.1039 -0.0295 0.3997 0.038 Uiso calc 1
C C17 1.1490(2) 0.10741(12) 0.44578(7) 0.0321(4) Uani d 1
H H17 1.2652 0.0999 0.4472 0.038 Uiso calc 1
C C18 1.07674(19) 0.19580(12) 0.47182(6) 0.0277(3) Uani d 1
H H18 1.1426 0.2494 0.4905 0.033 Uiso calc 1
O O3 -0.07276(14) 0.38608(8) 0.19190(5) 0.0335(3) Uani d 1
H H3A -0.1490 0.3819 0.1674 0.040 Uiso d 1
O O4 0.30090(12) 0.99610(8) 0.25745(4) 0.0276(2) Uani d 1
N N4 -0.05124(15) 0.88981(10) 0.24542(5) 0.0269(3) Uani d 1
N N5 0.14278(14) 1.14370(9) 0.27759(5) 0.0238(3) Uani d 1
N N6 -0.02363(14) 1.16934(9) 0.27561(5) 0.0241(3) Uani d 1
C C19 0.00875(18) 0.70312(11) 0.24138(6) 0.0250(3) Uani d 1
C C20 0.12014(19) 0.62286(12) 0.25460(6) 0.0272(3) Uani d 1
H H20 0.2185 0.6414 0.2749 0.033 Uiso calc 1
C C21 0.09102(19) 0.51762(12) 0.23895(6) 0.0274(3) Uani d 1
H H21 0.1682 0.4645 0.2487 0.033 Uiso calc 1
C C22 -0.05170(19) 0.48969(11) 0.20883(6) 0.0254(3) Uani d 1
C C23 -0.16547(19) 0.56840(12) 0.19590(6) 0.0282(4) Uani d 1
H H23 -0.2644 0.5496 0.1760 0.034 Uiso calc 1
C C24 -0.13492(19) 0.67315(12) 0.21193(6) 0.0278(3) Uani d 1
H H24 -0.2132 0.7259 0.2027 0.033 Uiso calc 1
C C25 0.04643(19) 0.81384(12) 0.25703(6) 0.0267(3) Uani d 1
H H25 0.1470 0.8302 0.2765 0.032 Uiso calc 1
C C26 -0.00185(18) 0.99402(11) 0.25961(6) 0.0234(3) Uani d 1
C C27 0.15973(18) 1.03778(11) 0.26465(6) 0.0231(3) Uani d 1
C C28 -0.10963(18) 1.07782(12) 0.26662(6) 0.0250(3) Uani d 1
C C29 -0.07842(19) 1.26236(11) 0.30874(7) 0.0297(4) Uani d 1
H H29A -0.1949 1.2749 0.3005 0.045 Uiso calc 1
H H29B -0.0129 1.3250 0.2980 0.045 Uiso calc 1
H H29C -0.0642 1.2496 0.3500 0.045 Uiso calc 1
C C30 -0.29252(18) 1.07551(13) 0.26618(8) 0.0356(4) Uani d 1
H H30A -0.3332 1.0926 0.3050 0.053 Uiso calc 1
H H30B -0.3320 1.0043 0.2542 0.053 Uiso calc 1
H H30C -0.3330 1.1282 0.2391 0.053 Uiso calc 1
C C31 0.26579(17) 1.22415(11) 0.26718(6) 0.0225(3) Uani d 1
C C32 0.3001(2) 1.25156(12) 0.21120(7) 0.0318(4) Uani d 1
H H32 0.2406 1.2189 0.1801 0.038 Uiso calc 1
C C33 0.4207(2) 1.32638(14) 0.20060(8) 0.0422(4) Uani d 1
H H33 0.4461 1.3451 0.1621 0.051 Uiso calc 1
C C34 0.5045(2) 1.37399(14) 0.24610(9) 0.0456(5) Uani d 1
H H34 0.5874 1.4261 0.2388 0.055 Uiso calc 1
C C35 0.4699(2) 1.34720(14) 0.30215(9) 0.0435(5) Uani d 1
H H35 0.5280 1.3811 0.3332 0.052 Uiso calc 1
C C36 0.3501(2) 1.27070(12) 0.31313(7) 0.0321(4) Uani d 1
H H36 0.3264 1.2507 0.3515 0.039 Uiso calc 1
O O5 0.43831(13) 1.00160(8) 0.15063(5) 0.0359(3) Uani d 1
H H5A 0.3963 1.0005 0.1837 0.043 Uiso d 1
O O6 0.69633(13) 0.37408(8) 0.10793(4) 0.0302(3) Uani d 1
N N7 0.68224(15) 0.57227(10) 0.02772(5) 0.0278(3) Uani d 1
N N8 0.82733(15) 0.30098(10) 0.02799(5) 0.0255(3) Uani d 1
N N9 0.88764(15) 0.34003(10) -0.02407(5) 0.0277(3) Uani d 1
C C37 0.53272(18) 0.69523(12) 0.08808(7) 0.0277(4) Uani d 1
C C38 0.46494(18) 0.71054(13) 0.14274(7) 0.0297(4) Uani d 1
H H38 0.4420 0.6503 0.1657 0.036 Uiso calc 1
C C39 0.43024(18) 0.81153(12) 0.16433(7) 0.0286(4) Uani d 1
H H39 0.3844 0.8201 0.2017 0.034 Uiso calc 1
C C40 0.46269(18) 0.89989(12) 0.13116(7) 0.0279(4) Uani d 1
C C41 0.5231(2) 0.88589(13) 0.07559(7) 0.0347(4) Uani d 1
H H41 0.5407 0.9461 0.0520 0.042 Uiso calc 1
C C42 0.55773(19) 0.78528(13) 0.05449(7) 0.0326(4) Uani d 1
H H42 0.5993 0.7770 0.0164 0.039 Uiso calc 1
C C43 0.58390(18) 0.58873(12) 0.07025(7) 0.0278(4) Uani d 1
H H43 0.5431 0.5292 0.0908 0.033 Uiso calc 1
C C44 0.74040(17) 0.46900(12) 0.01784(6) 0.0242(3) Uani d 1
C C45 0.74410(17) 0.38185(12) 0.05700(6) 0.0244(3) Uani d 1
C C46 0.82686(18) 0.43964(12) -0.03047(6) 0.0253(3) Uani d 1
C C47 0.9212(2) 0.26398(13) -0.07089(7) 0.0368(4) Uani d 1
H H47A 0.8227 0.2200 -0.0786 0.055 Uiso calc 1
H H47B 1.0124 0.2181 -0.0598 0.055 Uiso calc 1
H H47C 0.9512 0.3028 -0.1057 0.055 Uiso calc 1
C C48 0.8547(2) 0.50055(13) -0.08359(7) 0.0344(4) Uani d 1
H H48A 0.9725 0.5017 -0.0926 0.052 Uiso calc 1
H H48B 0.8165 0.5738 -0.0777 0.052 Uiso calc 1
H H48C 0.7935 0.4666 -0.1156 0.052 Uiso calc 1
C C49 0.90208(19) 0.21186(12) 0.05461(6) 0.0275(3) Uani d 1
C C50 0.8033(2) 0.14313(13) 0.08618(7) 0.0346(4) Uani d 1
H H50 0.6883 0.1546 0.0893 0.041 Uiso calc 1
C C51 0.8750(2) 0.05781(14) 0.11303(7) 0.0413(4) Uani d 1
H H51 0.8091 0.0112 0.1354 0.050 Uiso calc 1
C C52 1.0412(2) 0.03980(14) 0.10757(7) 0.0413(4) Uani d 1
H H52 1.0892 -0.0196 0.1257 0.050 Uiso calc 1
C C53 1.1383(2) 0.10819(14) 0.07575(7) 0.0389(4) Uani d 1
H H53 1.2528 0.0952 0.0718 0.047 Uiso calc 1
C C54 1.06954(19) 0.19547(13) 0.04960(7) 0.0328(4) Uani d 1
H H54 1.1365 0.2435 0.0285 0.039 Uiso calc 1

loop_
_atom_site_aniso_label
_atom_site_aniso_U_11
_atom_site_aniso_U_22
_atom_site_aniso_U_33
_atom_site_aniso_U_12
_atom_site_aniso_U_13
_atom_site_aniso_U_23
O1 0.0364(6) 0.0284(6) 0.0344(6) 0.0082(5) 0.0011(5) 0.0044(5)
O2 0.0553(8) 0.0376(7) 0.0314(7) 0.0158(6) -0.0136(6) -0.0071(5)
N1 0.0293(7) 0.0247(7) 0.0308(7) 0.0052(6) 0.0009(6) 0.0013(6)
N2 0.0314(7) 0.0248(7) 0.0229(7) 0.0054(6) -0.0012(5) -0.0035(5)
N3 0.0327(7) 0.0242(7) 0.0214(7) 0.0034(6) -0.0009(5) -0.0002(5)
C1 0.0314(9) 0.0266(9) 0.0321(9) 0.0043(7) -0.0041(7) -0.0005(7)
C2 0.0259(8) 0.0320(9) 0.0268(8) 0.0008(7) -0.0002(7) 0.0014(7)
C3 0.0284(9) 0.0276(9) 0.0302(9) 0.0053(7) 0.0026(7) -0.0025(7)
C4 0.0203(8) 0.0260(8) 0.0341(9) 0.0025(6) -0.0003(6) 0.0029(7)
C5 0.0409(10) 0.0354(10) 0.0255(9) 0.0088(8) -0.0027(7) 0.0028(7)
C6 0.0522(11) 0.0357(10) 0.0280(9) 0.0123(8) -0.0034(8) -0.0060(7)
C7 0.0406(10) 0.0264(9) 0.0345(10) 0.0079(7) -0.0024(8) -0.0034(7)
C8 0.0278(8) 0.0226(8) 0.0275(8) 0.0040(6) 0.0034(7) -0.0005(6)
C9 0.0303(9) 0.0287(9) 0.0281(9) 0.0069(7) -0.0005(7) 0.0011(7)
C10 0.0296(8) 0.0220(8) 0.0265(8) 0.0019(6) 0.0047(7) 0.0013(6)
C11 0.0453(10) 0.0304(9) 0.0240(9) 0.0043(8) -0.0014(7) 0.0040(7)
C12 0.0550(11) 0.0292(9) 0.0296(9) 0.0049(8) -0.0027(8) -0.0024(7)
C13 0.0335(9) 0.0196(8) 0.0230(8) 0.0044(7) 0.0031(6) 0.0014(6)
C14 0.0302(9) 0.0272(9) 0.0279(8) -0.0004(7) 0.0040(7) 0.0012(7)
C15 0.0417(10) 0.0230(9) 0.0306(9) -0.0041(7) 0.0045(7) -0.0010(7)
C16 0.0424(10) 0.0234(9) 0.0300(9) 0.0055(7) 0.0064(7) -0.0003(7)
C17 0.0326(9) 0.0291(9) 0.0348(9) 0.0080(7) 0.0024(7) 0.0020(7)
C18 0.0307(9) 0.0244(8) 0.0279(8) 0.0024(7) -0.0014(7) -0.0001(7)
O3 0.0453(7) 0.0227(6) 0.0324(6) 0.0005(5) -0.0041(5) -0.0029(5)
O4 0.0228(6) 0.0250(6) 0.0351(6) 0.0051(4) 0.0010(5) -0.0013(5)
N4 0.0295(7) 0.0217(7) 0.0295(7) -0.0011(6) 0.0007(6) -0.0015(5)
N5 0.0186(6) 0.0204(7) 0.0323(7) 0.0015(5) 0.0031(5) -0.0004(5)
N6 0.0193(6) 0.0205(7) 0.0326(7) 0.0030(5) 0.0035(5) -0.0005(5)
C19 0.0300(8) 0.0215(8) 0.0237(8) -0.0008(6) 0.0032(6) 0.0003(6)
C20 0.0286(8) 0.0281(9) 0.0249(8) -0.0008(7) -0.0001(6) 0.0007(6)
C21 0.0332(9) 0.0236(8) 0.0256(8) 0.0051(7) 0.0017(7) 0.0023(6)
C22 0.0356(9) 0.0185(8) 0.0222(8) -0.0012(7) 0.0049(7) 0.0005(6)
C23 0.0282(8) 0.0281(9) 0.0281(9) -0.0022(7) -0.0012(7) 0.0006(7)
C24 0.0289(9) 0.0236(8) 0.0311(9) 0.0024(7) 0.0005(7) 0.0032(7)
C25 0.0288(8) 0.0252(9) 0.0260(8) -0.0020(7) 0.0005(7) 0.0002(6)
C26 0.0252(8) 0.0210(8) 0.0241(8) 0.0004(6) 0.0008(6) 0.0007(6)
C27 0.0261(8) 0.0221(8) 0.0213(8) 0.0022(6) 0.0021(6) 0.0016(6)
C28 0.0252(8) 0.0250(8) 0.0249(8) -0.0006(6) 0.0015(6) 0.0022(6)
C29 0.0302(9) 0.0221(8) 0.0371(9) 0.0067(7) 0.0084(7) 0.0003(7)
C30 0.0233(8) 0.0358(10) 0.0476(11) -0.0005(7) 0.0032(7) -0.0003(8)
C31 0.0185(7) 0.0188(8) 0.0304(8) 0.0024(6) 0.0020(6) -0.0004(6)
C32 0.0338(9) 0.0308(9) 0.0309(9) 0.0009(7) 0.0038(7) -0.0024(7)
C33 0.0394(10) 0.0380(10) 0.0495(11) 0.0006(8) 0.0162(9) 0.0093(9)
C34 0.0252(9) 0.0309(10) 0.0810(15) -0.0023(8) 0.0056(9) 0.0093(10)
C35 0.0346(10) 0.0322(10) 0.0633(13) -0.0007(8) -0.0179(9) -0.0042(9)
C36 0.0352(9) 0.0287(9) 0.0323(9) 0.0033(7) -0.0067(7) -0.0003(7)
O5 0.0404(7) 0.0316(7) 0.0357(7) 0.0082(5) 0.0042(5) -0.0045(5)
O6 0.0321(6) 0.0348(6) 0.0237(6) 0.0006(5) 0.0063(5) -0.0028(5)
N7 0.0279(7) 0.0304(7) 0.0250(7) 0.0035(6) -0.0018(6) -0.0042(6)
N8 0.0264(7) 0.0277(7) 0.0223(7) 0.0023(6) 0.0043(5) -0.0024(5)
N9 0.0285(7) 0.0320(8) 0.0225(7) 0.0011(6) 0.0050(5) -0.0053(6)
C37 0.0209(8) 0.0321(9) 0.0299(9) 0.0032(7) -0.0005(6) -0.0026(7)
C38 0.0276(9) 0.0322(9) 0.0293(9) 0.0029(7) 0.0016(7) 0.0004(7)
C39 0.0257(8) 0.0353(9) 0.0247(8) 0.0049(7) 0.0013(6) -0.0028(7)
C40 0.0228(8) 0.0286(9) 0.0323(9) 0.0068(7) -0.0020(7) -0.0044(7)
C41 0.0377(10) 0.0328(10) 0.0338(9) 0.0046(7) 0.0047(7) 0.0026(7)
C42 0.0311(9) 0.0364(10) 0.0303(9) 0.0035(7) 0.0063(7) -0.0006(7)
C43 0.0229(8) 0.0298(9) 0.0306(9) 0.0013(7) -0.0005(7) -0.0026(7)
C44 0.0219(8) 0.0266(8) 0.0238(8) -0.0006(6) 0.0000(6) -0.0039(6)
C45 0.0178(7) 0.0290(9) 0.0262(8) -0.0009(6) -0.0002(6) -0.0058(7)
C46 0.0212(8) 0.0294(9) 0.0251(8) -0.0011(6) -0.0022(6) -0.0039(6)
C47 0.0420(10) 0.0414(10) 0.0268(9) 0.0097(8) 0.0018(7) -0.0101(7)
C48 0.0369(10) 0.0386(10) 0.0276(9) -0.0012(8) 0.0040(7) -0.0008(7)
C49 0.0303(9) 0.0244(8) 0.0276(8) 0.0025(7) -0.0006(7) -0.0054(6)
C50 0.0330(9) 0.0317(9) 0.0388(10) -0.0027(7) 0.0010(7) -0.0014(8)
C51 0.0495(12) 0.0335(10) 0.0408(11) -0.0041(8) -0.0002(9) 0.0038(8)
C52 0.0519(12) 0.0343(10) 0.0378(10) 0.0088(9) -0.0068(9) -0.0013(8)
C53 0.0340(10) 0.0434(11) 0.0394(10) 0.0113(8) -0.0032(8) -0.0013(8)
C54 0.0296(9) 0.0351(10) 0.0335(9) 0.0013(7) 0.0019(7) -0.0040(7)

loop_
_atom_type_symbol
_atom_type_description
_atom_type_scat_dispersion_real
_atom_type_scat_dispersion_imag
_atom_type_scat_source
C C 0.0033 0.0016 'International Tables Vol C Tables 4.2.6.8 and 6.1.1.4'
H H 0.0000 0.0000 'International Tables Vol C Tables 4.2.6.8 and 6.1.1.4'
N N 0.0061 0.0033 'International Tables Vol C Tables 4.2.6.8 and 6.1.1.4'
O O 0.0106 0.0060 'International Tables Vol C Tables 4.2.6.8 and 6.1.1.4'

loop_
_geom_angle_atom_site_label_1
_geom_angle_atom_site_label_2
_geom_angle_atom_site_label_3
_geom_angle
C4 O1 H1 109.3
C7 N1 C8 119.66(13)
C9 N2 N3 109.04(12)
C9 N2 C13 123.24(12)
N3 N2 C13 119.37(12)
C10 N3 N2 106.96(11)
C10 N3 C11 123.17(12)
N2 N3 C11 116.63(12)
C6 C1 C2 117.94(14)
C6 C1 C7 120.32(15)
C2 C1 C7 121.70(14)
C3 C2 C1 120.59(14)
C3 C2 H2 119.7
C1 C2 H2 119.7
C2 C3 C4 120.53(14)
C2 C3 H3 119.7
C4 C3 H3 119.7
O1 C4 C5 123.04(14)
O1 C4 C3 117.26(13)
C5 C4 C3 119.70(14)
C6 C5 C4 119.61(15)
C6 C5 H5 120.2
C4 C5 H5 120.2
C5 C6 C1 121.62(15)
C5 C6 H6 119.2
C1 C6 H6 119.2
N1 C7 C1 122.03(15)
N1 C7 H7 119.0
C1 C7 H7 119.0
C10 C8 N1 123.46(14)
C10 C8 C9 107.64(13)
N1 C8 C9 128.82(13)
O2 C9 N2 122.70(14)
O2 C9 C8 131.93(14)
N2 C9 C8 105.34(13)
N3 C10 C8 110.19(13)
N3 C10 C12 121.57(13)
C8 C10 C12 128.24(14)
N3 C11 H11A 109.5
N3 C11 H11B 109.5
H11A C11 H11B 109.5
N3 C11 H11C 109.5
H11A C11 H11C 109.5
H11B C11 H11C 109.5
C10 C12 H12A 109.5
C10 C12 H12B 109.5
H12A C12 H12B 109.5
C10 C12 H12C 109.5
H12A C12 H12C 109.5
H12B C12 H12C 109.5
C18 C13 C14 121.21(14)
C18 C13 N2 120.28(14)
C14 C13 N2 118.45(13)
C13 C14 C15 119.14(14)
C13 C14 H14 120.4
C15 C14 H14 120.4
C16 C15 C14 120.28(15)
C16 C15 H15 119.9
C14 C15 H15 119.9
C15 C16 C17 120.02(15)
C15 C16 H16 120.0
C17 C16 H16 120.0
C16 C17 C18 120.62(15)
C16 C17 H17 119.7
C18 C17 H17 119.7
C13 C18 C17 118.72(15)
C13 C18 H18 120.6
C17 C18 H18 120.6
C22 O3 H3A 109.0
C25 N4 C26 118.39(13)
C27 N5 N6 109.15(11)
C27 N5 C31 124.66(12)
N6 N5 C31 119.98(11)
C28 N6 N5 107.53(11)
C28 N6 C29 126.16(12)
N5 N6 C29 118.27(12)
C24 C19 C20 117.65(14)
C24 C19 C25 122.16(14)
C20 C19 C25 120.16(14)
C21 C20 C19 121.82(15)
C21 C20 H20 119.1
C19 C20 H20 119.1
C20 C21 C22 119.61(14)
C20 C21 H21 120.2
C22 C21 H21 120.2
O3 C22 C21 117.97(13)
O3 C22 C23 122.58(14)
C21 C22 C23 119.44(14)
C24 C23 C22 120.30(14)
C24 C23 H23 119.9
C22 C23 H23 119.9
C23 C24 C19 121.16(14)
C23 C24 H24 119.4
C19 C24 H24 119.4
N4 C25 C19 122.26(14)
N4 C25 H25 118.9
C19 C25 H25 118.9
C28 C26 N4 123.84(13)
C28 C26 C27 106.85(13)
N4 C26 C27 129.10(13)
O4 C27 N5 121.76(13)
O4 C27 C26 131.57(14)
N5 C27 C26 106.62(12)
N6 C28 C26 109.55(13)
N6 C28 C30 121.58(13)
C26 C28 C30 128.85(14)
N6 C29 H29A 109.5
N6 C29 H29B 109.5
H29A C29 H29B 109.5
N6 C29 H29C 109.5
H29A C29 H29C 109.5
H29B C29 H29C 109.5
C28 C30 H30A 109.5
C28 C30 H30B 109.5
H30A C30 H30B 109.5
C28 C30 H30C 109.5
H30A C30 H30C 109.5
H30B C30 H30C 109.5
C32 C31 C36 121.27(14)
C32 C31 N5 119.12(13)
C36 C31 N5 119.59(14)
C33 C32 C31 119.66(16)
C33 C32 H32 120.2
C31 C32 H32 120.2
C32 C33 C34 119.56(17)
C32 C33 H33 120.2
C34 C33 H33 120.2
C33 C34 C35 120.93(16)
C33 C34 H34 119.5
C35 C34 H34 119.5
C34 C35 C36 119.84(16)
C34 C35 H35 120.1
C36 C35 H35 120.1
C31 C36 C35 118.73(16)
C31 C36 H36 120.6
C35 C36 H36 120.6
C40 O5 H5A 109.6
C43 N7 C44 118.60(13)
C45 N8 N9 109.06(12)
C45 N8 C49 125.18(12)
N9 N8 C49 120.77(11)
C46 N9 N8 107.53(11)
C46 N9 C47 125.54(13)
N8 N9 C47 118.42(12)
C38 C37 C42 117.58(14)
C38 C37 C43 119.10(14)
C42 C37 C43 123.19(14)
C39 C38 C37 121.56(15)
C39 C38 H38 119.2
C37 C38 H38 119.2
C40 C39 C38 119.73(14)
C40 C39 H39 120.1
C38 C39 H39 120.1
O5 C40 C39 122.79(14)
O5 C40 C41 117.71(14)
C39 C40 C41 119.50(14)
C42 C41 C40 120.38(15)
C42 C41 H41 119.8
C40 C41 H41 119.8
C41 C42 C37 121.12(15)
C41 C42 H42 119.4
C37 C42 H42 119.4
N7 C43 C37 122.46(15)
N7 C43 H43 118.8
C37 C43 H43 118.8
C46 C44 N7 123.26(14)
C46 C44 C45 107.84(13)
N7 C44 C45 128.33(13)
O6 C45 N8 122.91(14)
O6 C45 C44 131.57(14)
N8 C45 C44 105.39(13)
N9 C46 C44 109.75(13)
N9 C46 C48 121.71(13)
C44 C46 C48 128.54(14)
N9 C47 H47A 109.5
N9 C47 H47B 109.5
H47A C47 H47B 109.5
N9 C47 H47C 109.5
H47A C47 H47C 109.5
H47B C47 H47C 109.5
C46 C48 H48A 109.5
C46 C48 H48B 109.5
H48A C48 H48B 109.5
C46 C48 H48C 109.5
H48A C48 H48C 109.5
H48B C48 H48C 109.5
C54 C49 C50 120.93(15)
C54 C49 N8 120.48(14)
C50 C49 N8 118.58(14)
C51 C50 C49 119.05(16)
C51 C50 H50 120.5
C49 C50 H50 120.5
C52 C51 C50 120.49(17)
C52 C51 H51 119.8
C50 C51 H51 119.8
C51 C52 C53 120.06(16)
C51 C52 H52 120.0
C53 C52 H52 120.0
C52 C53 C54 120.32(16)
C52 C53 H53 119.8
C54 C53 H53 119.8
C49 C54 C53 119.14(16)
C49 C54 H54 120.4
C53 C54 H54 120.4

loop_
_geom_bond_atom_site_label_1
_geom_bond_atom_site_label_2
_geom_bond_distance
O1 C4 1.3630(17)
O1 H1 0.8402
O2 C9 1.2369(18)
N1 C7 1.2791(19)
N1 C8 1.3942(18)
N2 C9 1.3966(18)
N2 N3 1.4069(16)
N2 C13 1.4272(18)
N3 C10 1.3669(18)
N3 C11 1.4593(18)
C1 C6 1.394(2)
C1 C2 1.399(2)
C1 C7 1.462(2)
C2 C3 1.378(2)
C2 H2 0.9500
C3 C4 1.388(2)
C3 H3 0.9500
C4 C5 1.383(2)
C5 C6 1.381(2)
C5 H5 0.9500
C6 H6 0.9500
C7 H7 0.9500
C8 C10 1.370(2)
C8 C9 1.444(2)
C10 C12 1.482(2)
C11 H11A 0.9800
C11 H11B 0.9800
C11 H11C 0.9800
C12 H12A 0.9800
C12 H12B 0.9800
C12 H12C 0.9800
C13 C18 1.384(2)
C13 C14 1.388(2)
C14 C15 1.389(2)
C14 H14 0.9500
C15 C16 1.378(2)
C15 H15 0.9500
C16 C17 1.384(2)
C16 H16 0.9500
C17 C18 1.390(2)
C17 H17 0.9500
C18 H18 0.9500
O3 C22 1.3584(17)
O3 H3A 0.8402
O4 C27 1.2763(16)
N4 C25 1.2798(18)
N4 C26 1.3949(18)
N5 C27 1.3648(18)
N5 N6 1.3941(16)
N5 C31 1.4350(18)
N6 C28 1.3482(18)
N6 C29 1.4593(17)
C19 C24 1.394(2)
C19 C20 1.400(2)
C19 C25 1.457(2)
C20 C21 1.379(2)
C20 H20 0.9500
C21 C22 1.389(2)
C21 H21 0.9500
C22 C23 1.397(2)
C23 C24 1.377(2)
C23 H23 0.9500
C24 H24 0.9500
C25 H25 0.9500
C26 C28 1.3839(19)
C26 C27 1.419(2)
C28 C30 1.485(2)
C29 H29A 0.9800
C29 H29B 0.9800
C29 H29C 0.9800
C30 H30A 0.9800
C30 H30B 0.9800
C30 H30C 0.9800
C31 C32 1.378(2)
C31 C36 1.380(2)
C32 C33 1.374(2)
C32 H32 0.9500
C33 C34 1.376(3)
C33 H33 0.9500
C34 C35 1.378(3)
C34 H34 0.9500
C35 C36 1.385(2)
C35 H35 0.9500
C36 H36 0.9500
O5 C40 1.3617(17)
O5 H5A 0.8402
O6 C45 1.2496(17)
N7 C43 1.2863(18)
N7 C44 1.3992(18)
N8 C45 1.3900(18)
N8 N9 1.3993(16)
N8 C49 1.4286(19)
N9 C46 1.3597(18)
N9 C47 1.4597(18)
C37 C38 1.395(2)
C37 C42 1.397(2)
C37 C43 1.457(2)
C38 C39 1.385(2)
C38 H38 0.9500
C39 C40 1.384(2)
C39 H39 0.9500
C40 C41 1.389(2)
C41 C42 1.377(2)
C41 H41 0.9500
C42 H42 0.9500
C43 H43 0.9500
C44 C46 1.371(2)
C44 C45 1.435(2)
C46 C48 1.479(2)
C47 H47A 0.9800
C47 H47B 0.9800
C47 H47C 0.9800
C48 H48A 0.9800
C48 H48B 0.9800
C48 H48C 0.9800
C49 C54 1.383(2)
C49 C50 1.390(2)
C50 C51 1.382(2)
C50 H50 0.9500
C51 C52 1.378(2)
C51 H51 0.9500
C52 C53 1.383(2)
C52 H52 0.9500
C53 C54 1.385(2)
C53 H53 0.9500
C54 H54 0.9500

loop_
_geom_hbond_atom_site_label_D
_geom_hbond_atom_site_label_H
_geom_hbond_atom_site_label_A
_geom_hbond_site_symmetry_A
_geom_hbond_distance_DH
_geom_hbond_distance_HA
_geom_hbond_distance_DA
_geom_hbond_angle_DHA
O1 H1 O4 . 0.84 1.86 2.6947(14) 170
O3 H3A O6 1_455 0.84 1.86 2.6993(15) 175
O5 H5A O4 . 0.84 1.88 2.7218(15) 179
C7 H7 O2 . 0.95 2.30 3.009(2) 131
C25 H25 O4 . 0.95 2.46 3.0612(18) 121
C43 H43 O6 . 0.95 2.36 2.9989(18) 124
C33 H33 O6 1_565 0.95 2.42 3.168(2) 135
C35 H35 O2 1_565 0.95 2.31 3.122(2) 143

loop_
_geom_torsion_atom_site_label_1
_geom_torsion_atom_site_label_2
_geom_torsion_atom_site_label_3
_geom_torsion_atom_site_label_4
_geom_torsion
C9 N2 N3 C10 9.42(15)
C13 N2 N3 C10 158.68(12)
C9 N2 N3 C11 151.86(13)
C13 N2 N3 C11 -58.87(17)
C6 C1 C2 C3 -0.4(2)
C7 C1 C2 C3 177.34(15)
C1 C2 C3 C4 -0.4(2)
C2 C3 C4 O1 -178.79(13)
C2 C3 C4 C5 0.6(2)
O1 C4 C5 C6 179.40(15)
C3 C4 C5 C6 0.0(2)
C4 C5 C6 C1 -0.9(3)
C2 C1 C6 C5 1.1(3)
C7 C1 C6 C5 -176.72(16)
C8 N1 C7 C1 -177.79(14)
C6 C1 C7 N1 162.55(16)
C2 C1 C7 N1 -15.1(3)
C7 N1 C8 C10 167.52(15)
C7 N1 C8 C9 -8.9(2)
N3 N2 C9 O2 171.47(15)
C13 N2 C9 O2 23.6(2)
N3 N2 C9 C8 -6.85(16)
C13 N2 C9 C8 -154.68(13)
C10 C8 C9 O2 -176.28(18)
N1 C8 C9 O2 0.5(3)
C10 C8 C9 N2 1.81(17)
N1 C8 C9 N2 178.63(14)
N2 N3 C10 C8 -8.28(16)
C11 N3 C10 C8 -147.67(14)
N2 N3 C10 C12 172.00(14)
C11 N3 C10 C12 32.6(2)
N1 C8 C10 N3 -172.97(13)
C9 C8 C10 N3 4.06(17)
N1 C8 C10 C12 6.7(3)
C9 C8 C10 C12 -176.24(15)
C9 N2 C13 C18 112.19(17)
N3 N2 C13 C18 -32.53(19)
C9 N2 C13 C14 -65.07(19)
N3 N2 C13 C14 150.21(13)
C18 C13 C14 C15 -0.4(2)
N2 C13 C14 C15 176.85(13)
C13 C14 C15 C16 0.5(2)
C14 C15 C16 C17 0.2(2)
C15 C16 C17 C18 -0.9(2)
C14 C13 C18 C17 -0.3(2)
N2 C13 C18 C17 -177.52(13)
C16 C17 C18 C13 1.0(2)
C27 N5 N6 C28 5.40(15)
C31 N5 N6 C28 158.95(13)
C27 N5 N6 C29 156.14(12)
C31 N5 N6 C29 -50.31(17)
C24 C19 C20 C21 0.5(2)
C25 C19 C20 C21 -178.02(13)
C19 C20 C21 C22 0.5(2)
C20 C21 C22 O3 177.13(13)
C20 C21 C22 C23 -1.4(2)
O3 C22 C23 C24 -177.20(13)
C21 C22 C23 C24 1.2(2)
C22 C23 C24 C19 -0.2(2)
C20 C19 C24 C23 -0.6(2)
C25 C19 C24 C23 177.84(14)
C26 N4 C25 C19 -177.08(13)
C24 C19 C25 N4 1.1(2)
C20 C19 C25 N4 179.49(14)
C25 N4 C26 C28 -158.83(14)
C25 N4 C26 C27 27.2(2)
N6 N5 C27 O4 172.41(12)
C31 N5 C27 O4 20.4(2)
N6 N5 C27 C26 -5.35(15)
C31 N5 C27 C26 -157.38(13)
C28 C26 C27 O4 -174.11(15)
N4 C26 C27 O4 0.6(3)
C28 C26 C27 N5 3.35(16)
N4 C26 C27 N5 178.09(14)
N5 N6 C28 C26 -3.20(16)
C29 N6 C28 C26 -150.99(14)
N5 N6 C28 C30 175.78(13)
C29 N6 C28 C30 28.0(2)
N4 C26 C28 N6 -175.15(13)
C27 C26 C28 N6 -0.06(16)
N4 C26 C28 C30 6.0(2)
C27 C26 C28 C30 -178.94(15)
C27 N5 C31 C32 69.87(18)
N6 N5 C31 C32 -79.37(17)
C27 N5 C31 C36 -108.60(17)
N6 N5 C31 C36 102.17(16)
C36 C31 C32 C33 0.2(2)
N5 C31 C32 C33 -178.24(14)
C31 C32 C33 C34 -0.8(2)
C32 C33 C34 C35 0.4(3)
C33 C34 C35 C36 0.5(3)
C32 C31 C36 C35 0.7(2)
N5 C31 C36 C35 179.17(13)
C34 C35 C36 C31 -1.1(2)
C45 N8 N9 C46 -6.79(15)
C49 N8 N9 C46 -163.01(13)
C45 N8 N9 C47 -156.57(13)
C49 N8 N9 C47 47.21(18)
C42 C37 C38 C39 -2.9(2)
C43 C37 C38 C39 173.08(14)
C37 C38 C39 C40 0.2(2)
C38 C39 C40 O5 -177.08(14)
C38 C39 C40 C41 2.8(2)
O5 C40 C41 C42 176.88(14)
C39 C40 C41 C42 -3.0(2)
C40 C41 C42 C37 0.2(2)
C38 C37 C42 C41 2.7(2)
C43 C37 C42 C41 -173.10(15)
C44 N7 C43 C37 172.49(13)
C38 C37 C43 N7 -162.46(14)
C42 C37 C43 N7 13.3(2)
C43 N7 C44 C46 170.79(14)
C43 N7 C44 C45 -19.0(2)
N9 N8 C45 O6 -170.23(13)
C49 N8 C45 O6 -15.3(2)
N9 N8 C45 C44 6.01(15)
C49 N8 C45 C44 160.93(13)
C46 C44 C45 O6 172.67(15)
N7 C44 C45 O6 1.2(3)
C46 C44 C45 N8 -3.10(16)
N7 C44 C45 N8 -174.53(14)
N8 N9 C46 C44 4.76(16)
C47 N9 C46 C44 151.81(14)
N8 N9 C46 C48 -174.57(13)
C47 N9 C46 C48 -27.5(2)
N7 C44 C46 N9 170.93(13)
C45 C44 C46 N9 -1.03(16)
N7 C44 C46 C48 -9.8(2)
C45 C44 C46 C48 178.24(14)
C45 N8 C49 C54 -119.28(16)
N9 N8 C49 C54 32.9(2)
C45 N8 C49 C50 59.9(2)
N9 N8 C49 C50 -147.93(14)
C54 C49 C50 C51 0.4(2)
N8 C49 C50 C51 -178.77(14)
C49 C50 C51 C52 -1.4(3)
C50 C51 C52 C53 1.0(3)
C51 C52 C53 C54 0.5(3)
C50 C49 C54 C53 1.1(2)
N8 C49 C54 C53 -179.82(14)
C52 C53 C54 C49 -1.5(2)

_cod_database_fobs_code 2241319
